data_7112262
loop_
_publ_author_name
'Jing-Yuan Ge'
'Jian-Cheng Wang'
'Jun-Yan Cheng'
'Peng Wang'
'Jian-Ping Ma'
'Qi-Kui Liu'
'Yu-Bin Dong'

_publ_section_title
;
 Oxygen and methanol mediated irreversible coordination polymer structural
 transformation from a 3D Cu(I)-framework to a 1D Cu(II)-chain
;
_journal_name_full Chem.Commun.
_journal_page_first 4434
_journal_paper_doi 10.1039/C4CC00857J
_journal_volume 50
_journal_year 2014
_chemical_formula_sum 'C23 H21 Cu N5 O6'
_chemical_formula_weight 526.99
_chemical_name_systematic
; 
 ? 
;
_space_group_IT_number 14
_symmetry_cell_setting monoclinic
_symmetry_space_group_name_Hall '-P 2yn'
_symmetry_space_group_name_H-M 'P 1 21/n 1'
_atom_sites_solution_hydrogens geom
_atom_sites_solution_primary direct
_atom_sites_solution_secondary difmap
_audit_creation_method SHELXL-97
_cell_angle_alpha 90.00
_cell_angle_beta 96.566(5)
_cell_angle_gamma 90.00
_cell_formula_units_Z 4
_cell_length_a 8.281(3)
_cell_length_b 15.288(6)
_cell_length_c 18.093(7)
_cell_measurement_reflns_used 3891
_cell_measurement_temperature 298(2)
_cell_measurement_theta_max 26.458
_cell_measurement_theta_min 2.602
_cell_volume 2275.5(15)
_computing_cell_refinement 'Bruker SMART'
_computing_data_collection 'Bruker SMART'
_computing_data_reduction 'Bruker SHELXTL'
_computing_molecular_graphics 'Bruker SHELXTL'
_computing_publication_material 'Bruker SHELXTL'
_computing_structure_refinement 'SHELXL-97 (Sheldrick, 1997)'
_computing_structure_solution 'SHELXS-97 (Sheldrick, 1990)'
_diffrn_ambient_temperature 298(2)
_diffrn_measured_fraction_theta_full 0.998
_diffrn_measured_fraction_theta_max 0.998
_diffrn_measurement_device_type 'CCD area detector'
_diffrn_measurement_method 'phi and omega scans'
_diffrn_radiation_monochromator graphite
_diffrn_radiation_source 'fine-focus sealed tube'
_diffrn_radiation_type MoK\a
_diffrn_radiation_wavelength 0.71073
_diffrn_reflns_av_R_equivalents 0.0305
_diffrn_reflns_av_sigmaI/netI 0.0419
_diffrn_reflns_limit_h_max 9
_diffrn_reflns_limit_h_min -10
_diffrn_reflns_limit_k_max 18
_diffrn_reflns_limit_k_min -13
_diffrn_reflns_limit_l_max 21
_diffrn_reflns_limit_l_min -21
_diffrn_reflns_number 11593
_diffrn_reflns_theta_full 25.50
_diffrn_reflns_theta_max 25.50
_diffrn_reflns_theta_min 1.75
_exptl_absorpt_coefficient_mu 1.011
_exptl_absorpt_correction_T_max 0.834
_exptl_absorpt_correction_T_min 0.809
_exptl_absorpt_correction_type multi-scan
_exptl_absorpt_process_details sadabs
_exptl_crystal_colour green
_exptl_crystal_density_diffrn 1.538
_exptl_crystal_density_method 'not measured'
_exptl_crystal_description block
_exptl_crystal_F_000 1084
_exptl_crystal_size_max 0.21
_exptl_crystal_size_mid 0.20
_exptl_crystal_size_min 0.18
_refine_diff_density_max 0.479
_refine_diff_density_min -0.438
_refine_diff_density_rms 0.076
_refine_ls_extinction_method none
_refine_ls_goodness_of_fit_ref 0.965
_refine_ls_hydrogen_treatment constr
_refine_ls_matrix_type full
_refine_ls_number_parameters 317
_refine_ls_number_reflns 4218
_refine_ls_number_restraints 0
_refine_ls_restrained_S_all 0.965
_refine_ls_R_factor_all 0.0574
_refine_ls_R_factor_gt 0.0411
_refine_ls_shift/su_max 0.001
_refine_ls_shift/su_mean 0.000
_refine_ls_structure_factor_coef Fsqd
_refine_ls_weighting_details 'calc w=1/[\s^2^(Fo^2^)+(0.0765P)^2^+0.0000P] where P=(Fo^2^+2Fc^2^)/3'
_refine_ls_weighting_scheme calc
_refine_ls_wR_factor_gt 0.1123
_refine_ls_wR_factor_ref 0.1192
_reflns_number_gt 3170
_reflns_number_total 4218
_reflns_threshold_expression >2sigma(I)
_cod_data_source_file c4cc00857j2.cif
_cod_data_source_block 2
_cod_original_cell_volume 2275.6(16)
_cod_original_sg_symbol_H-M P2(1)/n
_cod_database_code 7112262

loop_
_symmetry_equiv_pos_as_xyz
'x, y, z'
'-x+1/2, y+1/2, -z+1/2'
'-x, -y, -z'
'x-1/2, -y-1/2, z-1/2'

loop_
_atom_site_label
_atom_site_type_symbol
_atom_site_fract_x
_atom_site_fract_y
_atom_site_fract_z
_atom_site_U_iso_or_equiv
_atom_site_adp_type
_atom_site_occupancy
_atom_site_symmetry_multiplicity
_atom_site_calc_flag
_atom_site_refinement_flags
Cu1 Cu 0.46190(4) 0.58560(2) 0.036811(18) 0.03455(15) Uani 1 1 d .
N1 N 0.5581(3) 0.64571(17) 0.13142(13) 0.0364(6) Uani 1 1 d .
N2 N 0.7559(3) 0.7407(2) 0.19420(14) 0.0482(7) Uani 1 1 d .
N3 N -0.4887(3) 0.82316(18) 0.89089(14) 0.0420(6) Uani 1 1 d .
N4 N -0.4496(3) 0.68821(18) 0.95490(13) 0.0393(6) Uani 1 1 d .
N5 N 0.1484(4) 0.6122(2) 0.06871(17) 0.0524(8) Uani 1 1 d .
O1 O 0.3149(2) 0.60158(14) 0.53630(11) 0.0397(5) Uani 1 1 d .
O2 O 0.0110(2) 0.59499(14) 0.60576(11) 0.0385(5) Uani 1 1 d .
O3 O 0.2503(3) 0.65343(15) 0.03262(12) 0.0456(6) Uani 1 1 d .
O4 O 0.0125(3) 0.6418(2) 0.0678(2) 0.1152(15) Uani 1 1 d .
O5 O 0.1936(3) 0.54655(18) 0.10402(16) 0.0644(7) Uani 1 1 d .
O6 O 0.6186(2) 0.49125(15) 0.04425(11) 0.0426(5) Uani 1 1 d .
C1 C 0.6829(4) 0.7008(2) 0.13369(17) 0.0430(8) Uani 1 1 d .
H1 H 0.7232 0.7127 0.0888 0.052 Uiso 1 1 calc R
C2 C 0.6978(4) 0.7209(2) 0.25761(16) 0.0453(8) Uani 1 1 d .
H2 H 0.7453 0.7478 0.3008 0.054 Uiso 1 1 calc R
C3 C 0.5707(3) 0.6627(2) 0.26380(15) 0.0347(7) Uani 1 1 d .
C4 C 0.5023(4) 0.6275(2) 0.19642(16) 0.0393(7) Uani 1 1 d .
H4 H 0.4142 0.5898 0.1965 0.047 Uiso 1 1 calc R
C5 C 0.5086(3) 0.6418(2) 0.33611(15) 0.0342(7) Uani 1 1 d .
C6 C 0.5317(4) 0.7002(2) 0.39557(15) 0.0365(7) Uani 1 1 d .
H6 H 0.5909 0.7512 0.3906 0.044 Uiso 1 1 calc R
C7 C 0.4686(4) 0.6841(2) 0.46156(15) 0.0360(7) Uani 1 1 d .
H7 H 0.4862 0.7239 0.5005 0.043 Uiso 1 1 calc R
C8 C 0.3790(3) 0.6089(2) 0.47005(15) 0.0325(7) Uani 1 1 d .
C9 C 0.3594(4) 0.5475(2) 0.41274(16) 0.0371(7) Uani 1 1 d .
H9 H 0.3043 0.4955 0.4187 0.044 Uiso 1 1 calc R
C10 C 0.4233(4) 0.5652(2) 0.34665(16) 0.0378(7) Uani 1 1 d .
H10 H 0.4087 0.5245 0.3082 0.045 Uiso 1 1 calc R
C11 C 0.2213(4) 0.5255(2) 0.54811(16) 0.0376(7) Uani 1 1 d .
H11A H 0.2902 0.4740 0.5510 0.045 Uiso 1 1 calc R
H11B H 0.1360 0.5179 0.5072 0.045 Uiso 1 1 calc R
C12 C 0.1485(4) 0.5375(2) 0.61981(16) 0.0385(7) Uani 1 1 d .
H12A H 0.1144 0.4815 0.6378 0.046 Uiso 1 1 calc R
H12B H 0.2283 0.5626 0.6573 0.046 Uiso 1 1 calc R
C13 C -0.0742(3) 0.6163(2) 0.66404(15) 0.0318(7) Uani 1 1 d .
C14 C -0.2067(4) 0.6710(2) 0.64720(15) 0.0361(7) Uani 1 1 d .
H14 H -0.2339 0.6898 0.5985 0.043 Uiso 1 1 calc R
C15 C -0.2988(4) 0.6979(2) 0.70210(15) 0.0369(7) Uani 1 1 d .
H15 H -0.3890 0.7334 0.6898 0.044 Uiso 1 1 calc R
C16 C -0.2569(3) 0.6718(2) 0.77663(15) 0.0317(7) Uani 1 1 d .
C17 C -0.1269(4) 0.6155(2) 0.79215(15) 0.0366(7) Uani 1 1 d .
H17 H -0.1001 0.5961 0.8407 0.044 Uiso 1 1 calc R
C18 C -0.0347(4) 0.5870(2) 0.73683(16) 0.0367(7) Uani 1 1 d .
H18 H 0.0520 0.5488 0.7484 0.044 Uiso 1 1 calc R
C19 C -0.3481(3) 0.7059(2) 0.83681(15) 0.0324(7) Uani 1 1 d .
C20 C -0.4106(4) 0.7902(2) 0.83648(16) 0.0389(7) Uani 1 1 d .
H20 H -0.3973 0.8258 0.7960 0.047 Uiso 1 1 calc R
C21 C -0.5021(4) 0.7697(2) 0.94759(17) 0.0399(7) Uani 1 1 d .
H21 H -0.5540 0.7920 0.9864 0.048 Uiso 1 1 calc R
C22 C -0.3716(4) 0.6564(2) 0.89943(16) 0.0377(7) Uani 1 1 d .
H22 H -0.3319 0.5995 0.9030 0.045 Uiso 1 1 calc R
C23 C 0.7394(5) 0.4703(3) 0.1020(2) 0.0650(11) Uani 1 1 d .
H23A H 0.6958 0.4748 0.1488 0.098 Uiso 1 1 calc R
H23B H 0.8289 0.5101 0.1014 0.098 Uiso 1 1 calc R
H23C H 0.7765 0.4116 0.0955 0.098 Uiso 1 1 calc R

loop_
_atom_site_aniso_label
_atom_site_aniso_U_11
_atom_site_aniso_U_22
_atom_site_aniso_U_33
_atom_site_aniso_U_23
_atom_site_aniso_U_13
_atom_site_aniso_U_12
Cu1 0.0392(2) 0.0368(2) 0.0285(2) -0.00180(16) 0.00787(15) 0.00504(17)
N1 0.0400(14) 0.0407(16) 0.0297(13) -0.0033(11) 0.0094(11) 0.0034(13)
N2 0.0414(14) 0.066(2) 0.0378(14) 0.0026(14) 0.0089(12) -0.0101(15)
N3 0.0449(15) 0.0388(16) 0.0440(15) -0.0003(13) 0.0127(12) 0.0024(13)
N4 0.0462(15) 0.0430(17) 0.0313(13) -0.0007(12) 0.0163(11) 0.0001(13)
N5 0.0479(17) 0.0430(18) 0.070(2) 0.0133(16) 0.0229(15) 0.0122(15)
O1 0.0451(12) 0.0458(14) 0.0306(11) -0.0089(10) 0.0147(9) -0.0107(10)
O2 0.0389(11) 0.0490(14) 0.0294(11) 0.0011(9) 0.0119(9) 0.0070(10)
O3 0.0449(13) 0.0408(14) 0.0540(14) 0.0040(11) 0.0178(11) 0.0049(11)
O4 0.0561(18) 0.099(3) 0.201(4) 0.076(3) 0.063(2) 0.0335(19)
O5 0.0640(16) 0.0513(17) 0.0795(18) 0.0234(15) 0.0151(14) 0.0047(14)
O6 0.0457(12) 0.0431(13) 0.0363(11) -0.0084(10) -0.0064(9) 0.0118(11)
C1 0.0395(17) 0.055(2) 0.0367(17) 0.0007(16) 0.0144(14) 0.0018(16)
C2 0.0413(18) 0.063(2) 0.0316(16) -0.0053(16) 0.0039(13) -0.0067(17)
C3 0.0351(16) 0.0403(18) 0.0294(15) -0.0022(13) 0.0073(12) 0.0044(14)
C4 0.0436(18) 0.0425(19) 0.0338(16) -0.0040(14) 0.0127(13) -0.0016(16)
C5 0.0328(15) 0.0418(19) 0.0282(14) -0.0009(13) 0.0046(12) 0.0033(14)
C6 0.0383(16) 0.0367(18) 0.0349(16) -0.0029(14) 0.0056(13) -0.0051(14)
C7 0.0415(16) 0.0372(18) 0.0300(15) -0.0088(13) 0.0071(12) -0.0033(15)
C8 0.0306(15) 0.0407(18) 0.0271(14) -0.0023(13) 0.0079(12) 0.0025(14)
C9 0.0401(16) 0.0368(18) 0.0353(16) -0.0058(14) 0.0083(13) -0.0047(15)
C10 0.0442(17) 0.0410(19) 0.0287(15) -0.0094(14) 0.0062(13) -0.0024(15)
C11 0.0361(16) 0.0389(18) 0.0395(17) -0.0020(14) 0.0124(13) -0.0011(15)
C12 0.0397(17) 0.0393(19) 0.0387(17) 0.0041(14) 0.0136(13) 0.0020(15)
C13 0.0340(15) 0.0344(17) 0.0285(15) -0.0014(13) 0.0102(12) -0.0069(14)
C14 0.0413(17) 0.0413(18) 0.0264(14) 0.0035(13) 0.0071(12) 0.0008(15)
C15 0.0371(16) 0.0392(18) 0.0355(16) 0.0048(14) 0.0084(13) 0.0062(14)
C16 0.0352(15) 0.0330(17) 0.0288(14) 0.0021(12) 0.0113(12) -0.0023(14)
C17 0.0418(17) 0.0428(19) 0.0262(15) 0.0075(14) 0.0088(13) 0.0011(15)
C18 0.0363(16) 0.0413(19) 0.0336(16) 0.0050(14) 0.0092(13) 0.0074(15)
C19 0.0304(14) 0.0387(18) 0.0289(14) 0.0008(13) 0.0075(11) -0.0043(14)
C20 0.0392(17) 0.0401(19) 0.0386(17) 0.0049(14) 0.0101(14) -0.0012(15)
C21 0.0446(17) 0.040(2) 0.0377(17) -0.0089(15) 0.0178(13) -0.0011(16)
C22 0.0424(17) 0.0357(18) 0.0377(16) 0.0018(14) 0.0157(14) 0.0022(15)
C23 0.065(2) 0.058(3) 0.066(2) -0.012(2) -0.021(2) 0.017(2)

loop_
_atom_type_symbol
_atom_type_description
_atom_type_scat_dispersion_real
_atom_type_scat_dispersion_imag
_atom_type_scat_source
C C 0.0033 0.0016 'International Tables Vol C Tables 4.2.6.8 and 6.1.1.4'
H H 0.0000 0.0000 'International Tables Vol C Tables 4.2.6.8 and 6.1.1.4'
N N 0.0061 0.0033 'International Tables Vol C Tables 4.2.6.8 and 6.1.1.4'
O O 0.0106 0.0060 'International Tables Vol C Tables 4.2.6.8 and 6.1.1.4'
Cu Cu 0.3201 1.2651 'International Tables Vol C Tables 4.2.6.8 and 6.1.1.4'

loop_
_geom_angle_atom_site_label_1
_geom_angle_atom_site_label_2
_geom_angle_atom_site_label_3
_geom_angle
_geom_angle_site_symmetry_1
_geom_angle_site_symmetry_3
O6 Cu1 O6 76.72(9) . 3_665
O6 Cu1 N1 94.79(9) . .
O6 Cu1 N1 169.64(10) 3_665 .
O6 Cu1 O3 162.30(10) . .
O6 Cu1 O3 93.49(9) 3_665 .
N1 Cu1 O3 93.12(10) . .
O6 Cu1 N4 106.78(9) . 1_654
O6 Cu1 N4 91.87(10) 3_665 1_654
N1 Cu1 N4 96.32(10) . 1_654
O3 Cu1 N4 88.01(9) . 1_654
O6 Cu1 Cu1 38.39(6) . 3_665
O6 Cu1 Cu1 38.33(6) 3_665 3_665
N1 Cu1 Cu1 132.92(8) . 3_665
O3 Cu1 Cu1 130.23(7) . 3_665
N4 Cu1 Cu1 101.82(7) 1_654 3_665
C1 N1 C4 116.7(3) . .
C1 N1 Cu1 122.9(2) . .
C4 N1 Cu1 120.4(2) . .
C2 N2 C1 115.5(3) . .
C21 N3 C20 115.3(3) . .
C21 N4 C22 116.5(3) . .
C21 N4 Cu1 125.05(19) . 1_456
C22 N4 Cu1 116.4(2) . 1_456
O4 N5 O5 122.8(3) . .
O4 N5 O3 118.1(3) . .
O5 N5 O3 119.1(3) . .
C8 O1 C11 118.0(2) . .
C13 O2 C12 118.4(2) . .
N5 O3 Cu1 110.09(19) . .
C23 O6 Cu1 129.7(2) . .
C23 O6 Cu1 125.6(2) . 3_665
Cu1 O6 Cu1 103.28(9) . 3_665
N1 C1 N2 126.2(3) . .
N1 C1 H1 116.9 . .
N2 C1 H1 116.9 . .
N2 C2 C3 124.5(3) . .
N2 C2 H2 117.8 . .
C3 C2 H2 117.8 . .
C4 C3 C2 114.3(3) . .
C4 C3 C5 122.6(3) . .
C2 C3 C5 123.1(3) . .
N1 C4 C3 122.8(3) . .
N1 C4 H4 118.6 . .
C3 C4 H4 118.6 . .
C10 C5 C6 117.4(3) . .
C10 C5 C3 122.0(3) . .
C6 C5 C3 120.6(3) . .
C7 C6 C5 121.5(3) . .
C7 C6 H6 119.3 . .
C5 C6 H6 119.3 . .
C6 C7 C8 120.3(3) . .
C6 C7 H7 119.9 . .
C8 C7 H7 119.9 . .
O1 C8 C7 115.5(2) . .
O1 C8 C9 124.8(3) . .
C7 C8 C9 119.6(3) . .
C10 C9 C8 119.1(3) . .
C10 C9 H9 120.5 . .
C8 C9 H9 120.5 . .
C9 C10 C5 122.0(3) . .
C9 C10 H10 119.0 . .
C5 C10 H10 119.0 . .
O1 C11 C12 108.0(2) . .
O1 C11 H11A 110.1 . .
C12 C11 H11A 110.1 . .
O1 C11 H11B 110.1 . .
C12 C11 H11B 110.1 . .
H11A C11 H11B 108.4 . .
O2 C12 C11 108.0(2) . .
O2 C12 H12A 110.1 . .
C11 C12 H12A 110.1 . .
O2 C12 H12B 110.1 . .
C11 C12 H12B 110.1 . .
H12A C12 H12B 108.4 . .
O2 C13 C14 116.0(2) . .
O2 C13 C18 124.3(3) . .
C14 C13 C18 119.7(3) . .
C15 C14 C13 120.7(3) . .
C15 C14 H14 119.7 . .
C13 C14 H14 119.7 . .
C14 C15 C16 120.5(3) . .
C14 C15 H15 119.8 . .
C16 C15 H15 119.8 . .
C17 C16 C15 118.1(3) . .
C17 C16 C19 121.2(2) . .
C15 C16 C19 120.7(3) . .
C16 C17 C18 121.7(3) . .
C16 C17 H17 119.1 . .
C18 C17 H17 119.1 . .
C13 C18 C17 119.2(3) . .
C13 C18 H18 120.4 . .
C17 C18 H18 120.4 . .
C20 C19 C22 114.9(3) . .
C20 C19 C16 122.8(3) . .
C22 C19 C16 122.3(3) . .
N3 C20 C19 123.9(3) . .
N3 C20 H20 118.0 . .
C19 C20 H20 118.0 . .
N4 C21 N3 127.1(3) . .
N4 C21 H21 116.5 . .
N3 C21 H21 116.5 . .
N4 C22 C19 122.3(3) . .
N4 C22 H22 118.9 . .
C19 C22 H22 118.9 . .
O6 C23 H23A 109.5 . .
O6 C23 H23B 109.5 . .
H23A C23 H23B 109.5 . .
O6 C23 H23C 109.5 . .
H23A C23 H23C 109.5 . .
H23B C23 H23C 109.5 . .

loop_
_geom_bond_atom_site_label_1
_geom_bond_atom_site_label_2
_geom_bond_distance
_geom_bond_site_symmetry_2
Cu1 O6 1.934(2) .
Cu1 O6 1.937(2) 3_665
Cu1 N1 2.024(3) .
Cu1 O3 2.030(2) .
Cu1 N4 2.333(3) 1_654
Cu1 Cu1 3.0356(12) 3_665
N1 C1 1.330(4) .
N1 C4 1.341(3) .
N2 C2 1.328(4) .
N2 C1 1.336(4) .
N3 C21 1.326(4) .
N3 C20 1.337(4) .
N4 C21 1.321(4) .
N4 C22 1.345(4) .
N4 Cu1 2.333(3) 1_456
N5 O4 1.211(4) .
N5 O5 1.225(4) .
N5 O3 1.290(3) .
O1 C8 1.370(3) .
O1 C11 1.427(4) .
O2 C13 1.373(3) .
O2 C12 1.438(3) .
O6 C23 1.399(4) .
O6 Cu1 1.937(2) 3_665
C1 H1 0.9300 .
C2 C3 1.393(4) .
C2 H2 0.9300 .
C3 C4 1.392(4) .
C3 C5 1.494(4) .
C4 H4 0.9300 .
C5 C10 1.393(4) .
C5 C6 1.394(4) .
C6 C7 1.379(4) .
C6 H6 0.9300 .
C7 C8 1.386(4) .
C7 H7 0.9300 .
C8 C9 1.395(4) .
C9 C10 1.388(4) .
C9 H9 0.9300 .
C10 H10 0.9300 .
C11 C12 1.503(4) .
C11 H11A 0.9700 .
C11 H11B 0.9700 .
C12 H12A 0.9700 .
C12 H12B 0.9700 .
C13 C14 1.386(4) .
C13 C18 1.394(4) .
C14 C15 1.382(4) .
C14 H14 0.9300 .
C15 C16 1.411(4) .
C15 H15 0.9300 .
C16 C17 1.382(4) .
C16 C19 1.489(4) .
C17 C18 1.396(4) .
C17 H17 0.9300 .
C18 H18 0.9300 .
C19 C20 1.388(4) .
C19 C22 1.394(4) .
C20 H20 0.9300 .
C21 H21 0.9300 .
C22 H22 0.9300 .
C23 H23A 0.9600 .
C23 H23B 0.9600 .
C23 H23C 0.9600 .

loop_
_geom_hbond_atom_site_label_D
_geom_hbond_atom_site_label_H
_geom_hbond_atom_site_label_A
_geom_hbond_distance_DH
_geom_hbond_distance_HA
_geom_hbond_distance_DA
_geom_hbond_angle_DHA
_geom_hbond_site_symmetry_A
C23 H23C O3 0.96 2.51 3.093(5) 119.2 3_665
C23 H23B O4 0.96 2.63 3.562(6) 162.5 1_655
C22 H22 O5 0.93 2.52 3.439(4) 170.1 3_566
C12 H12A N3 0.97 2.66 3.531(4) 149.3 2_446
C7 H7 O4 0.93 2.38 3.279(4) 161.3 4_676
C4 H4 O5 0.93 2.42 3.144(4) 134.3 .
C1 H1 N4 0.93 2.70 3.301(4) 123.4 1_654
C23 H23C O3 0.96 2.51 3.093(5) 119.2 3_665
C23 H23B O4 0.96 2.63 3.562(6) 162.5 1_655
C22 H22 O5 0.93 2.52 3.439(4) 170.1 3_566
C12 H12A N3 0.97 2.66 3.531(4) 149.3 2_446
C7 H7 O4 0.93 2.38 3.279(4) 161.3 4_676
C4 H4 O5 0.93 2.42 3.144(4) 134.3 .
C1 H1 N4 0.93 2.70 3.301(4) 123.4 1_654

loop_
_geom_torsion_atom_site_label_1
_geom_torsion_atom_site_label_2
_geom_torsion_atom_site_label_3
_geom_torsion_atom_site_label_4
_geom_torsion
_geom_torsion_site_symmetry_1
_geom_torsion_site_symmetry_4
O6 Cu1 N1 C1 84.0(3) . .
O6 Cu1 N1 C1 118.5(5) 3_665 .
O3 Cu1 N1 C1 -111.9(3) . .
N4 Cu1 N1 C1 -23.5(3) 1_654 .
Cu1 Cu1 N1 C1 89.1(3) 3_665 .
O6 Cu1 N1 C4 -92.5(2) . .
O6 Cu1 N1 C4 -58.0(6) 3_665 .
O3 Cu1 N1 C4 71.6(2) . .
N4 Cu1 N1 C4 160.0(2) 1_654 .
Cu1 Cu1 N1 C4 -87.4(2) 3_665 .
O4 N5 O3 Cu1 -175.8(3) . .
O5 N5 O3 Cu1 6.3(4) . .
O6 Cu1 O3 N5 27.0(4) . .
O6 Cu1 O3 N5 82.5(2) 3_665 .
N1 Cu1 O3 N5 -89.5(2) . .
N4 Cu1 O3 N5 174.2(2) 1_654 .
Cu1 Cu1 O3 N5 70.4(2) 3_665 .
O6 Cu1 O6 C23 -166.8(4) 3_665 .
N1 Cu1 O6 C23 7.2(3) . .
O3 Cu1 O6 C23 -109.1(4) . .
N4 Cu1 O6 C23 105.3(3) 1_654 .
Cu1 Cu1 O6 C23 -166.8(4) 3_665 .
O6 Cu1 O6 Cu1 0.0 3_665 3_665
N1 Cu1 O6 Cu1 173.99(10) . 3_665
O3 Cu1 O6 Cu1 57.7(3) . 3_665
N4 Cu1 O6 Cu1 -87.93(11) 1_654 3_665
C4 N1 C1 N2 -1.2(5) . .
Cu1 N1 C1 N2 -177.8(3) . .
C2 N2 C1 N1 1.4(5) . .
C1 N2 C2 C3 0.4(5) . .
N2 C2 C3 C4 -2.1(5) . .
N2 C2 C3 C5 179.9(3) . .
C1 N1 C4 C3 -0.9(5) . .
Cu1 N1 C4 C3 175.8(2) . .
C2 C3 C4 N1 2.4(5) . .
C5 C3 C4 N1 -179.6(3) . .
C4 C3 C5 C10 24.1(5) . .
C2 C3 C5 C10 -158.1(3) . .
C4 C3 C5 C6 -154.6(3) . .
C2 C3 C5 C6 23.3(4) . .
C10 C5 C6 C7 -1.8(4) . .
C3 C5 C6 C7 176.8(3) . .
C5 C6 C7 C8 -0.4(5) . .
C11 O1 C8 C7 180.0(3) . .
C11 O1 C8 C9 0.2(4) . .
C6 C7 C8 O1 -176.7(3) . .
C6 C7 C8 C9 3.0(5) . .
O1 C8 C9 C10 176.5(3) . .
C7 C8 C9 C10 -3.3(4) . .
C8 C9 C10 C5 1.0(5) . .
C6 C5 C10 C9 1.6(5) . .
C3 C5 C10 C9 -177.1(3) . .
C8 O1 C11 C12 -173.4(2) . .
C13 O2 C12 C11 -179.2(2) . .
O1 C11 C12 O2 78.0(3) . .
C12 O2 C13 C14 -179.2(3) . .
C12 O2 C13 C18 1.1(4) . .
O2 C13 C14 C15 -178.7(3) . .
C18 C13 C14 C15 1.0(5) . .
C13 C14 C15 C16 1.6(5) . .
C14 C15 C16 C17 -3.2(5) . .
C14 C15 C16 C19 175.4(3) . .
C15 C16 C17 C18 2.2(5) . .
C19 C16 C17 C18 -176.3(3) . .
O2 C13 C18 C17 177.7(3) . .
C14 C13 C18 C17 -2.0(5) . .
C16 C17 C18 C13 0.3(5) . .
C17 C16 C19 C20 143.7(3) . .
C15 C16 C19 C20 -34.8(4) . .
C17 C16 C19 C22 -33.6(4) . .
C15 C16 C19 C22 147.8(3) . .
C21 N3 C20 C19 0.8(4) . .
C22 C19 C20 N3 -0.4(4) . .
C16 C19 C20 N3 -177.9(3) . .
C22 N4 C21 N3 1.3(5) . .
Cu1 N4 C21 N3 -161.6(2) 1_456 .
C20 N3 C21 N4 -1.3(5) . .
C21 N4 C22 C19 -0.7(4) . .
Cu1 N4 C22 C19 163.7(2) 1_456 .
C20 C19 C22 N4 0.3(4) . .
C16 C19 C22 N4 177.9(3) . .
